data_7154973
loop_
_publ_author_name
'Yasomanee, Jagodige P.'
'Parameswar, Archana R.'
'Pornsuriyasak, Papapida'
'Rath, Nigam P.'
'Demchenko, Alexei V.'

_publ_section_title
;
 2,3-Di-O-picolinyl building blocks as glycosyl donors with switchable
 stereoselectivity.
;
_journal_issue 11
_journal_name_full 'Organic &amp; biomolecular chemistry'
_journal_page_first 3159
_journal_page_last 3169
_journal_paper_doi 10.1039/c6ob00107f
_journal_volume 14
_journal_year 2016
_chemical_absolute_configuration ad
_chemical_formula_moiety 'C27 H30 Br2 N2 O5 Pd S'
_chemical_formula_sum 'C27 H30 Br2 N2 O5 Pd S'
_chemical_formula_weight 760.81
_chemical_name_systematic
; 
 ? 
;
_space_group_crystal_system monoclinic
_space_group_IT_number 4
_space_group_name_Hall 'P 2yb'
_space_group_name_H-M_alt 'P 1 21 1'
_symmetry_space_group_name_Hall 'P 2yb'
_symmetry_space_group_name_H-M 'P 1 21 1'
_atom_sites_solution_hydrogens geom
_atom_sites_solution_primary direct
_atom_sites_solution_secondary difmap
_audit_creation_method SHELXL-2014
_audit_update_record
;
2014-09-02 deposited with the CCDC.
2016-02-12 downloaded from the CCDC.
;
_cell_angle_alpha 90
_cell_angle_beta 112.222(3)
_cell_angle_gamma 90
_cell_formula_units_Z 2
_cell_length_a 8.3369(4)
_cell_length_b 20.8048(10)
_cell_length_c 8.5721(4)
_cell_measurement_reflns_used 9134
_cell_measurement_temperature 100(2)
_cell_measurement_theta_max 27.05
_cell_measurement_theta_min 2.57
_cell_volume 1376.38(12)
_computing_cell_refinement 'Bruker SAINT'
_computing_data_collection 'Bruker APEX2'
_computing_data_reduction 'Bruker SAINT'
_computing_molecular_graphics 'Bruker SHELXTL'
_computing_publication_material 'Bruker SHELXTL'
_computing_structure_refinement 'SHELXL-2014 (Sheldrick, 2014)'
_computing_structure_solution 'SHELXS-97 (Sheldrick 2008)'
_diffrn_ambient_temperature 100(2)
_diffrn_measured_fraction_theta_full 1.000
_diffrn_measured_fraction_theta_max 0.992
_diffrn_measurement_device_type 'Bruker APEX-II CCD'
_diffrn_measurement_method '\f and \w scans'
_diffrn_radiation_type MoK\a
_diffrn_radiation_wavelength 0.71073
_diffrn_reflns_av_R_equivalents 0.0407
_diffrn_reflns_av_unetI/netI 0.0275
_diffrn_reflns_Laue_measured_fraction_full 1.000
_diffrn_reflns_Laue_measured_fraction_max 0.992
_diffrn_reflns_limit_h_max 10
_diffrn_reflns_limit_h_min -10
_diffrn_reflns_limit_k_max 27
_diffrn_reflns_limit_k_min -26
_diffrn_reflns_limit_l_max 11
_diffrn_reflns_limit_l_min -11
_diffrn_reflns_number 47319
_diffrn_reflns_point_group_measured_fraction_full 0.999
_diffrn_reflns_point_group_measured_fraction_max 0.986
_diffrn_reflns_theta_full 25.242
_diffrn_reflns_theta_max 27.634
_diffrn_reflns_theta_min 1.958
_exptl_absorpt_coefficient_mu 3.694
_exptl_absorpt_correction_T_max 0.4305
_exptl_absorpt_correction_T_min 0.3967
_exptl_absorpt_correction_type multi-scan
_exptl_absorpt_process_details 'sadabs v2014/3'
_exptl_crystal_colour yellow
_exptl_crystal_density_diffrn 1.836
_exptl_crystal_density_method 'not measured'
_exptl_crystal_description irregular
_exptl_crystal_F_000 756
_exptl_crystal_size_max 0.266
_exptl_crystal_size_mid 0.179
_exptl_crystal_size_min 0.157
_refine_diff_density_max 0.553
_refine_diff_density_min -0.457
_refine_diff_density_rms 0.074
_refine_ls_abs_structure_details
; 
 Flack x determined using 2661 quotients [(I+)-(I-)]/[(I+)+(I-)] 
 (Parsons, Flack and Wagner, Acta Cryst. B69 (2013) 249-259). 
;
_refine_ls_abs_structure_Flack -0.002(4)
_refine_ls_extinction_method none
_refine_ls_goodness_of_fit_ref 1.025
_refine_ls_hydrogen_treatment constr
_refine_ls_matrix_type full
_refine_ls_number_parameters 363
_refine_ls_number_reflns 6319
_refine_ls_number_restraints 151
_refine_ls_restrained_S_all 1.016
_refine_ls_R_factor_all 0.0308
_refine_ls_R_factor_gt 0.0262
_refine_ls_shift/su_max 0.001
_refine_ls_shift/su_mean 0.000
_refine_ls_structure_factor_coef Fsqd
_refine_ls_weighting_details 'w=1/[\s^2^(Fo^2^)+(0.0306P)^2^+0.9116P] where P=(Fo^2^+2Fc^2^)/3'
_refine_ls_weighting_scheme calc
_refine_ls_wR_factor_gt 0.0574
_refine_ls_wR_factor_ref 0.0592
_reflns_Friedel_coverage 0.935
_reflns_Friedel_fraction_full 0.998
_reflns_Friedel_fraction_max 0.980
_reflns_number_gt 5897
_reflns_number_total 6319
_reflns_threshold_expression 'I > 2\s(I)'
_cod_data_source_file c6ob00107f2.cif
_cod_data_source_block d13811
_cod_depositor_comments 'Adding full bibliography for 7154973.cif.'
_cod_database_code 7154973
_shelx_space_group_comment
; 
The symmetry employed for this shelxl refinement is uniquely defined 
by the following loop, which should always be used as a source of 
symmetry information in preference to the above space-group names. 
They are only intended as comments. 
;
_shelx_estimated_absorpt_t_min 0.440
_shelx_estimated_absorpt_t_max 0.595
_shelxl_version_number 2014-3

loop_
_space_group_symop_operation_xyz
'x, y, z'
'-x, y+1/2, -z'

loop_
_atom_site_label
_atom_site_type_symbol
_atom_site_fract_x
_atom_site_fract_y
_atom_site_fract_z
_atom_site_U_iso_or_equiv
_atom_site_adp_type
_atom_site_occupancy
_atom_site_site_symmetry_order
_atom_site_calc_flag
_atom_site_refinement_flags_posn
_atom_site_refinement_flags_adp
_atom_site_refinement_flags_occupancy
_atom_site_disorder_assembly
_atom_site_disorder_group
Pd1 Pd 0.64316(5) 0.22684(2) 0.93618(4) 0.02055(8) Uani 1 1 d . . . . .
Br1 Br 0.86694(7) 0.29966(2) 0.92150(6) 0.02838(12) Uani 1 1 d . . . . .
Br2 Br 0.39831(7) 0.16540(3) 0.94792(7) 0.03399(13) Uani 1 1 d . . . . .
S1 S 1.23568(14) 0.03290(6) 1.28793(14) 0.0205(2) Uani 1 1 d . . . . .
O1 O 1.1398(4) -0.01642(17) 0.9872(4) 0.0218(7) Uani 1 1 d . . . . .
O2 O 0.9658(4) -0.08805(19) 0.5743(4) 0.0310(8) Uani 1 1 d . . . . .
O3 O 0.8135(4) 0.00691(16) 0.5664(4) 0.0218(7) Uani 1 1 d . . . . .
O4 O 0.7779(4) 0.12562(17) 0.7422(4) 0.0236(7) Uani 1 1 d . . . . .
C1 C 1.0675(6) 0.0199(2) 1.0858(6) 0.0197(9) Uani 1 1 d . . . . .
H1 H 0.9724 -0.0056 1.1005 0.024 Uiso 1 1 calc R U . . .
C2 C 0.9934(7) 0.0823(2) 0.9959(6) 0.0237(10) Uani 1 1 d . . . . .
H2 H 1.0846 0.1111 0.9849 0.028 Uiso 1 1 calc R U . A 1
C3 C 0.8482(6) 0.0672(2) 0.8241(6) 0.0205(9) Uani 1 1 d . . . . .
H3 H 0.7551 0.0418 0.8426 0.025 Uiso 1 1 calc R U . . .
C4 C 0.9323(6) 0.0262(2) 0.7286(5) 0.0218(9) Uani 1 1 d . . . . .
H4 H 1.0282 0.0514 0.7147 0.026 Uiso 1 1 calc R U . . .
C5 C 1.0082(6) -0.0338(2) 0.8312(6) 0.0225(10) Uani 1 1 d . . . . .
H5 H 0.9150 -0.0585 0.8516 0.027 Uiso 1 1 calc R U . . .
C6 C 1.0921(6) -0.0756(3) 0.7385(6) 0.0306(12) Uani 1 1 d . . . . .
H6A H 1.1933 -0.0532 0.7300 0.037 Uiso 1 1 calc R U . . .
H6B H 1.1324 -0.1165 0.8000 0.037 Uiso 1 1 calc R U . . .
C7 C 0.9026(6) -0.0308(3) 0.4868(6) 0.0277(11) Uani 1 1 d . . . . .
H7 H 1.0018 -0.0054 0.4807 0.033 Uiso 1 1 calc R U . . .
C8 C 0.7815(6) -0.0479(3) 0.3106(6) 0.0297(12) Uani 1 1 d . . . . .
C9 C 0.8099(7) -0.1051(3) 0.2397(6) 0.0294(11) Uani 1 1 d . . . . .
H9 H 0.9002 -0.1333 0.3041 0.035 Uiso 1 1 calc R U . . .
C10 C 0.7060(8) -0.1205(3) 0.0747(7) 0.0357(13) Uani 1 1 d . . . . .
H10 H 0.7245 -0.1595 0.0264 0.043 Uiso 1 1 calc R U . . .
C11 C 0.5762(7) -0.0793(3) -0.0190(7) 0.0394(15) Uani 1 1 d . . . . .
H11 H 0.5052 -0.0901 -0.1317 0.047 Uiso 1 1 calc R U . . .
C12 C 0.5484(7) -0.0223(4) 0.0499(7) 0.053(2) Uani 1 1 d . . . . .
H12 H 0.4592 0.0061 -0.0156 0.064 Uiso 1 1 calc R U . . .
C13 C 0.6519(7) -0.0068(4) 0.2164(7) 0.0486(19) Uani 1 1 d . . . . .
H13 H 0.6328 0.0322 0.2645 0.058 Uiso 1 1 calc R U . . .
C14 C 0.5965(6) 0.1199(2) 0.6421(6) 0.0237(10) Uani 1 1 d . . . . .
H14A H 0.5364 0.1019 0.7122 0.028 Uiso 1 1 calc R U . . .
H14B H 0.5801 0.0897 0.5481 0.028 Uiso 1 1 calc R U . . .
N1 N 0.5229(4) 0.23132(14) 0.6849(3) 0.0236(8) Uani 1 1 d G U . . .
C15 C 0.5186(5) 0.18226(12) 0.5734(4) 0.0267(11) Uani 1 1 d G U . . .
C16 C 0.4252(6) 0.19016(15) 0.4017(3) 0.0465(17) Uani 1 1 d G U . . .
H16 H 0.4223 0.1566 0.3254 0.056 Uiso 1 1 calc R U . . .
C17 C 0.3360(6) 0.24710(17) 0.3416(3) 0.068(3) Uani 1 1 d G U . . .
H17 H 0.2722 0.2525 0.2243 0.082 Uiso 1 1 calc R U . . .
C18 C 0.3403(6) 0.29616(14) 0.4532(4) 0.0503(18) Uani 1 1 d G U . . .
H18 H 0.2793 0.3351 0.4121 0.060 Uiso 1 1 calc R U . . .
C19 C 0.4337(5) 0.28827(13) 0.6249(4) 0.0342(12) Uani 1 1 d G U . . .
H19 H 0.4366 0.3218 0.7011 0.041 Uiso 1 1 calc R U . . .
N2 N 0.7689(9) 0.2300(4) 1.1909(7) 0.019(3) Uani 0.505(8) 1 d DG U P B 1
C20 C 0.6902(8) 0.2668(4) 1.2774(10) 0.0194(13) Uani 0.505(8) 1 d DG U P B 1
H20 H 0.5865 0.2896 1.2170 0.023 Uiso 0.505(8) 1 calc R U P B 1
C21 C 0.7633(9) 0.2701(4) 1.4523(10) 0.0194(13) Uani 0.505(8) 1 d DG U P B 1
H21 H 0.7095 0.2952 1.5114 0.023 Uiso 0.505(8) 1 calc R U P B 1
C22 C 0.9150(9) 0.2367(4) 1.5407(7) 0.021(3) Uani 0.505(8) 1 d DG U P B 1
H22 H 0.9650 0.2390 1.6602 0.025 Uiso 0.505(8) 1 calc R U P B 1
C23 C 0.9937(8) 0.2000(4) 1.4542(7) 0.022(2) Uani 0.505(8) 1 d DG U P B 1
H23 H 1.0974 0.1771 1.5146 0.026 Uiso 0.505(8) 1 calc R U P B 1
C24 C 0.9206(9) 0.1966(3) 1.2793(7) 0.0185(18) Uani 0.505(8) 1 d DG U P B 1
C25 C 1.0060(11) 0.1645(5) 1.1813(12) 0.0177(19) Uani 0.505(8) 1 d . U P B 1
H25A H 1.0262 0.1954 1.1029 0.021 Uiso 0.505(8) 1 calc R U P B 1
H25B H 1.1196 0.1475 1.2574 0.021 Uiso 0.505(8) 1 calc R U P B 1
O5 O 0.8981(10) 0.1126(4) 1.0877(9) 0.0174(17) Uani 0.505(8) 1 d . U P B 1
N2' N 0.7479(9) 0.2227(4) 1.1891(7) 0.019(3) Uani 0.495(8) 1 d DG U P B 2
C20' C 0.7391(10) 0.2777(3) 1.2777(11) 0.0194(13) Uani 0.495(8) 1 d DG U P B 2
H20' H 0.6754 0.3140 1.2192 0.023 Uiso 0.495(8) 1 calc R U P B 2
C21' C 0.8234(11) 0.2795(3) 1.4519(11) 0.0194(13) Uani 0.495(8) 1 d DG U P B 2
H21' H 0.8174 0.3171 1.5125 0.023 Uiso 0.495(8) 1 calc R U P B 2
C22' C 0.9166(10) 0.2264(4) 1.5376(7) 0.029(4) Uani 0.495(8) 1 d DG U P B 2
H22' H 0.9743 0.2277 1.6566 0.035 Uiso 0.495(8) 1 calc R U P B 2
C23' C 0.9254(10) 0.1715(4) 1.4490(7) 0.024(2) Uani 0.495(8) 1 d DG U P B 2
H23' H 0.9891 0.1352 1.5075 0.029 Uiso 0.495(8) 1 calc R U P B 2
C24' C 0.8410(10) 0.1696(3) 1.2747(7) 0.0202(19) Uani 0.495(8) 1 d DG U P B 2
C25' C 0.8497(12) 0.1147(5) 1.1711(13) 0.022(2) Uani 0.495(8) 1 d . U P B 2
H25C H 0.8924 0.0760 1.2417 0.026 Uiso 0.495(8) 1 calc R U P B 2
H25D H 0.7340 0.1053 1.0842 0.026 Uiso 0.495(8) 1 calc R U P B 2
O5' O 0.9649(12) 0.1330(4) 1.0963(10) 0.0205(18) Uani 0.495(8) 1 d . U P B 2
C26 C 1.2828(7) -0.0503(2) 1.3501(7) 0.0265(10) Uani 1 1 d . . . . .
H26A H 1.1762 -0.0721 1.3471 0.032 Uiso 1 1 calc R U . . .
H26B H 1.3246 -0.0725 1.2706 0.032 Uiso 1 1 calc R U . . .
C27 C 1.4190(6) -0.0533(2) 1.5252(6) 0.0235(10) Uani 1 1 d . . . . .
H27A H 1.5285 -0.0364 1.5247 0.035 Uiso 1 1 calc R U . . .
H27B H 1.4352 -0.0980 1.5640 0.035 Uiso 1 1 calc R U . . .
H27C H 1.3821 -0.0274 1.6013 0.035 Uiso 1 1 calc R U . . .

loop_
_atom_site_aniso_label
_atom_site_aniso_U_11
_atom_site_aniso_U_22
_atom_site_aniso_U_33
_atom_site_aniso_U_23
_atom_site_aniso_U_13
_atom_site_aniso_U_12
Pd1 0.02867(18) 0.01680(16) 0.01505(15) 0.00101(13) 0.00700(13) 0.00046(14)
Br1 0.0403(3) 0.0183(2) 0.0226(2) -0.00252(19) 0.0076(2) -0.0077(2)
Br2 0.0283(3) 0.0441(3) 0.0310(3) 0.0092(2) 0.0128(2) 0.0000(2)
S1 0.0224(5) 0.0209(6) 0.0161(5) -0.0023(4) 0.0051(4) -0.0023(4)
O1 0.0186(16) 0.0320(19) 0.0137(15) -0.0094(13) 0.0047(13) 0.0001(13)
O2 0.0249(18) 0.047(2) 0.0178(17) -0.0115(16) 0.0044(14) 0.0049(16)
O3 0.0168(15) 0.035(2) 0.0132(15) -0.0066(13) 0.0054(12) -0.0064(13)
O4 0.0243(17) 0.0250(17) 0.0184(16) 0.0025(13) 0.0045(13) -0.0075(14)
C1 0.018(2) 0.028(2) 0.014(2) -0.0031(18) 0.0078(17) -0.0006(18)
C2 0.028(2) 0.029(3) 0.013(2) -0.0047(19) 0.0068(19) 0.0024(19)
C3 0.021(2) 0.027(2) 0.014(2) 0.0004(18) 0.0075(18) -0.0068(19)
C4 0.017(2) 0.036(3) 0.012(2) -0.0043(19) 0.0043(17) -0.0072(19)
C5 0.017(2) 0.032(3) 0.019(2) -0.0062(19) 0.0069(18) -0.0008(19)
C6 0.021(2) 0.054(4) 0.017(2) -0.013(2) 0.007(2) 0.003(2)
C7 0.018(2) 0.051(3) 0.015(2) -0.010(2) 0.0077(19) -0.006(2)
C8 0.018(2) 0.059(4) 0.014(2) -0.013(2) 0.0088(19) -0.012(2)
C9 0.030(3) 0.039(3) 0.019(2) -0.001(2) 0.009(2) -0.012(2)
C10 0.043(3) 0.045(3) 0.020(3) -0.009(2) 0.014(2) -0.019(3)
C11 0.024(3) 0.078(5) 0.014(2) -0.013(3) 0.003(2) -0.013(3)
C12 0.020(3) 0.109(6) 0.022(3) -0.021(3) -0.002(2) 0.015(3)
C13 0.018(3) 0.094(5) 0.029(3) -0.028(3) 0.004(2) 0.015(3)
C14 0.027(2) 0.017(2) 0.022(2) -0.0005(19) 0.003(2) -0.0043(19)
N1 0.032(2) 0.0144(18) 0.0205(19) 0.0042(16) 0.0049(16) 0.0004(17)
C15 0.037(3) 0.018(2) 0.019(2) 0.0001(18) 0.003(2) -0.0059(19)
C16 0.086(5) 0.018(3) 0.019(3) 0.001(2) 0.001(3) 0.000(3)
C17 0.129(7) 0.020(3) 0.020(3) 0.005(2) -0.012(3) 0.009(3)
C18 0.082(5) 0.019(3) 0.029(3) 0.007(2) -0.003(3) 0.008(3)
C19 0.047(3) 0.020(3) 0.027(3) 0.0066(19) 0.003(2) 0.003(2)
N2 0.023(4) 0.017(5) 0.018(5) -0.004(4) 0.009(4) -0.006(4)
C20 0.023(4) 0.017(2) 0.024(2) -0.0047(19) 0.014(3) -0.012(2)
C21 0.023(4) 0.017(2) 0.024(2) -0.0047(19) 0.014(3) -0.012(2)
C22 0.030(7) 0.020(5) 0.019(6) -0.007(4) 0.016(5) -0.013(4)
C23 0.029(5) 0.022(5) 0.014(4) -0.002(3) 0.006(3) -0.003(4)
C24 0.025(4) 0.015(4) 0.018(4) -0.002(3) 0.011(3) -0.006(3)
C25 0.018(4) 0.015(4) 0.017(4) -0.004(4) 0.004(3) -0.006(3)
O5 0.017(4) 0.023(4) 0.018(4) -0.007(3) 0.012(3) -0.007(3)
N2' 0.023(5) 0.021(5) 0.014(5) 0.000(3) 0.008(4) -0.003(4)
C20' 0.023(4) 0.017(2) 0.024(2) -0.0047(19) 0.014(3) -0.012(2)
C21' 0.023(4) 0.017(2) 0.024(2) -0.0047(19) 0.014(3) -0.012(2)
C22' 0.033(8) 0.033(6) 0.020(6) -0.002(4) 0.010(5) -0.004(5)
C23' 0.030(5) 0.029(5) 0.014(4) 0.002(3) 0.010(4) -0.001(4)
C24' 0.026(5) 0.024(4) 0.015(4) 0.000(3) 0.013(3) -0.005(4)
C25' 0.021(4) 0.023(5) 0.019(4) 0.000(3) 0.006(4) -0.004(3)
O5' 0.025(5) 0.022(5) 0.017(4) 0.000(3) 0.010(4) -0.004(3)
C26 0.028(3) 0.019(2) 0.029(3) -0.0028(19) 0.007(2) 0.0018(19)
C27 0.025(2) 0.019(2) 0.026(3) 0.0005(19) 0.008(2) -0.0008(19)

loop_
_atom_type_symbol
_atom_type_description
_atom_type_scat_dispersion_real
_atom_type_scat_dispersion_imag
_atom_type_scat_source
C C 0.0033 0.0016 'International Tables Vol C Tables 4.2.6.8 and 6.1.1.4'
H H 0.0000 0.0000 'International Tables Vol C Tables 4.2.6.8 and 6.1.1.4'
N N 0.0061 0.0033 'International Tables Vol C Tables 4.2.6.8 and 6.1.1.4'
O O 0.0106 0.0060 'International Tables Vol C Tables 4.2.6.8 and 6.1.1.4'
S S 0.1246 0.1234 'International Tables Vol C Tables 4.2.6.8 and 6.1.1.4'
Br Br -0.2901 2.4595 'International Tables Vol C Tables 4.2.6.8 and 6.1.1.4'
Pd Pd -0.9988 1.0072 'International Tables Vol C Tables 4.2.6.8 and 6.1.1.4'

loop_
_geom_angle_atom_site_label_1
_geom_angle_atom_site_label_2
_geom_angle_atom_site_label_3
_geom_angle
N1 Pd1 N2' 176.1(2)
N1 Pd1 N2 175.4(2)
N1 Pd1 Br2 88.98(10)
N2' Pd1 Br2 87.8(2)
N2 Pd1 Br2 94.1(2)
N1 Pd1 Br1 89.85(9)
N2' Pd1 Br1 93.1(2)
N2 Pd1 Br1 86.7(2)
Br2 Pd1 Br1 173.19(2)
C1 S1 C26 98.3(2)
C5 O1 C1 110.2(3)
C7 O2 C6 111.2(4)
C7 O3 C4 109.1(3)
C3 O4 C14 111.8(3)
O1 C1 C2 109.5(4)
O1 C1 S1 107.6(3)
C2 C1 S1 112.4(3)
O1 C1 H1 109.1
C2 C1 H1 109.1
S1 C1 H1 109.1
O5' C2 C1 116.8(5)
O5 C2 C1 107.3(5)
O5' C2 C3 118.3(5)
O5 C2 C3 102.3(5)
C1 C2 C3 109.4(4)
O5 C2 H2 112.4
C1 C2 H2 112.4
C3 C2 H2 112.4
O4 C3 C4 113.8(4)
O4 C3 C2 109.0(4)
C4 C3 C2 105.8(4)
O4 C3 H3 109.4
C4 C3 H3 109.4
C2 C3 H3 109.4
O3 C4 C5 108.4(4)
O3 C4 C3 113.0(4)
C5 C4 C3 108.9(4)
O3 C4 H4 108.8
C5 C4 H4 108.8
C3 C4 H4 108.8
O1 C5 C6 107.2(4)
O1 C5 C4 109.8(4)
C6 C5 C4 110.0(4)
O1 C5 H5 110.0
C6 C5 H5 110.0
C4 C5 H5 110.0
O2 C6 C5 107.8(4)
O2 C6 H6A 110.1
C5 C6 H6A 110.1
O2 C6 H6B 110.1
C5 C6 H6B 110.1
H6A C6 H6B 108.5
O2 C7 O3 111.8(4)
O2 C7 C8 108.1(4)
O3 C7 C8 109.7(4)
O2 C7 H7 109.1
O3 C7 H7 109.1
C8 C7 H7 109.1
C13 C8 C9 120.0(5)
C13 C8 C7 121.4(5)
C9 C8 C7 118.5(5)
C10 C9 C8 119.8(5)
C10 C9 H9 120.1
C8 C9 H9 120.1
C11 C10 C9 120.0(6)
C11 C10 H10 120.0
C9 C10 H10 120.0
C10 C11 C12 120.5(5)
C10 C11 H11 119.8
C12 C11 H11 119.8
C11 C12 C13 119.7(6)
C11 C12 H12 120.1
C13 C12 H12 120.1
C8 C13 C12 120.0(6)
C8 C13 H13 120.0
C12 C13 H13 120.0
O4 C14 C15 111.9(4)
O4 C14 H14A 109.2
C15 C14 H14A 109.2
O4 C14 H14B 109.2
C15 C14 H14B 109.2
H14A C14 H14B 107.9
C15 N1 C19 120.0
C15 N1 Pd1 125.26(16)
C19 N1 Pd1 114.70(16)
N1 C15 C16 120.0
N1 C15 C14 118.6(3)
C16 C15 C14 121.0(3)
C15 C16 C17 120.0
C15 C16 H16 120.0
C17 C16 H16 120.0
C18 C17 C16 120.0
C18 C17 H17 120.0
C16 C17 H17 120.0
C17 C18 C19 120.0
C17 C18 H18 120.0
C19 C18 H18 120.0
C18 C19 N1 120.0
C18 C19 H19 120.0
N1 C19 H19 120.0
C20 N2 C24 120.0
C20 N2 Pd1 115.8(4)
C24 N2 Pd1 124.2(4)
N2 C20 C21 120.0
N2 C20 H20 120.0
C21 C20 H20 120.0
C22 C21 C20 120.0
C22 C21 H21 120.0
C20 C21 H21 120.0
C23 C22 C21 120.0
C23 C22 H22 120.0
C21 C22 H22 120.0
C22 C23 C24 120.0
C22 C23 H23 120.0
C24 C23 H23 120.0
C23 C24 N2 120.0
C23 C24 C25 122.4(5)
N2 C24 C25 117.3(5)
O5 C25 C24 109.1(7)
O5 C25 H25A 109.9
C24 C25 H25A 109.9
O5 C25 H25B 109.9
C24 C25 H25B 109.9
H25A C25 H25B 108.3
C25 O5 C2 105.8(7)
C20' N2' C24' 120.0
C20' N2' Pd1 117.6(4)
C24' N2' Pd1 122.1(4)
C21' C20' N2' 120.0
C21' C20' H20' 120.0
N2' C20' H20' 120.0
C22' C21' C20' 120.0
C22' C21' H21' 120.0
C20' C21' H21' 120.0
C21' C22' C23' 120.0
C21' C22' H22' 120.0
C23' C22' H22' 120.0
C24' C23' C22' 120.0
C24' C23' H23' 120.0
C22' C23' H23' 120.0
C23' C24' N2' 120.0
C23' C24' C25' 123.5(6)
N2' C24' C25' 116.5(6)
O5' C25' C24' 105.5(8)
O5' C25' H25C 110.6
C24' C25' H25C 110.6
O5' C25' H25D 110.6
C24' C25' H25D 110.6
H25C C25' H25D 108.8
C25' O5' C2 112.0(8)
C27 C26 S1 109.4(3)
C27 C26 H26A 109.8
S1 C26 H26A 109.8
C27 C26 H26B 109.8
S1 C26 H26B 109.8
H26A C26 H26B 108.2
C26 C27 H27A 109.5
C26 C27 H27B 109.5
H27A C27 H27B 109.5
C26 C27 H27C 109.5
H27A C27 H27C 109.5
H27B C27 H27C 109.5

loop_
_geom_bond_atom_site_label_1
_geom_bond_atom_site_label_2
_geom_bond_distance
Pd1 N1 2.005(2)
Pd1 N2' 2.010(6)
Pd1 N2 2.035(5)
Pd1 Br2 2.4426(6)
Pd1 Br1 2.4432(6)
S1 C1 1.790(5)
S1 C26 1.809(5)
O1 C5 1.419(5)
O1 C1 1.426(5)
O2 C7 1.401(7)
O2 C6 1.426(6)
O3 C7 1.420(6)
O3 C4 1.427(5)
O4 C3 1.415(6)
O4 C14 1.434(6)
C1 C2 1.518(7)
C1 H1 1.0000
C2 O5' 1.436(9)
C2 O5 1.456(8)
C2 C3 1.544(6)
C2 H2 1.0000
C3 C4 1.523(6)
C3 H3 1.0000
C4 C5 1.521(7)
C4 H4 1.0000
C5 C6 1.516(7)
C5 H5 1.0000
C6 H6A 0.9900
C6 H6B 0.9900
C7 C8 1.508(6)
C7 H7 1.0000
C8 C13 1.375(9)
C8 C9 1.397(8)
C9 C10 1.388(7)
C9 H9 0.9500
C10 C11 1.376(9)
C10 H10 0.9500
C11 C12 1.383(9)
C11 H11 0.9500
C12 C13 1.398(8)
C12 H12 0.9500
C13 H13 0.9500
C14 C15 1.470(5)
C14 H14A 0.9900
C14 H14B 0.9900
N1 C15 1.3900
N1 C19 1.3900
C15 C16 1.3900
C16 C17 1.3900
C16 H16 0.9500
C17 C18 1.3900
C17 H17 0.9500
C18 C19 1.3900
C18 H18 0.9500
C19 H19 0.9500
N2 C20 1.3900
N2 C24 1.3900
C20 C21 1.3900
C20 H20 0.9500
C21 C22 1.3900
C21 H21 0.9500
C22 C23 1.3900
C22 H22 0.9500
C23 C24 1.3900
C23 H23 0.9500
C24 C25 1.453(10)
C25 O5 1.439(12)
C25 H25A 0.9900
C25 H25B 0.9900
N2' C20' 1.3900
N2' C24' 1.3900
C20' C21' 1.3900
C20' H20' 0.9500
C21' C22' 1.3900
C21' H21' 0.9500
C22' C23' 1.3900
C22' H22' 0.9500
C23' C24' 1.3900
C23' H23' 0.9500
C24' C25' 1.466(11)
C25' O5' 1.394(12)
C25' H25C 0.9900
C25' H25D 0.9900
C26 C27 1.503(7)
C26 H26A 0.9900
C26 H26B 0.9900
C27 H27A 0.9800
C27 H27B 0.9800
C27 H27C 0.9800

loop_
_geom_hbond_atom_site_label_D
_geom_hbond_atom_site_label_H
_geom_hbond_atom_site_label_A
_geom_hbond_distance_DH
_geom_hbond_distance_HA
_geom_hbond_distance_DA
_geom_hbond_angle_DHA
_geom_hbond_site_symmetry_A
C14 H14B O3 0.99 2.56 3.180(6) 120.7 .
C25 H25A Br1 0.99 2.71 3.502(9) 137.6 .
C25 H25B S1 0.99 2.55 3.267(9) 129.3 .
C25' H25C S1 0.99 2.88 3.437(10) 116.5 .
C25' H25D Br2 0.99 2.88 3.673(10) 137.8 .
C27 H27A O3 0.98 2.44 3.411(6) 171.9 1_656

loop_
_geom_torsion_atom_site_label_1
_geom_torsion_atom_site_label_2
_geom_torsion_atom_site_label_3
_geom_torsion_atom_site_label_4
_geom_torsion
C5 O1 C1 C2 -63.4(5)
C5 O1 C1 S1 174.1(3)
C26 S1 C1 O1 -60.2(3)
C26 S1 C1 C2 179.1(3)
O1 C1 C2 O5' -161.1(6)
S1 C1 C2 O5' -41.6(7)
O1 C1 C2 O5 171.3(5)
S1 C1 C2 O5 -69.1(5)
O1 C1 C2 C3 61.1(5)
S1 C1 C2 C3 -179.4(3)
C14 O4 C3 C4 95.2(4)
C14 O4 C3 C2 -146.9(4)
O5' C2 C3 O4 41.9(7)
O5 C2 C3 O4 65.6(5)
C1 C2 C3 O4 179.1(4)
O5' C2 C3 C4 164.7(5)
O5 C2 C3 C4 -171.7(5)
C1 C2 C3 C4 -58.2(5)
C7 O3 C4 C5 -59.2(4)
C7 O3 C4 C3 179.9(4)
O4 C3 C4 O3 -61.4(5)
C2 C3 C4 O3 179.0(4)
O4 C3 C4 C5 178.1(4)
C2 C3 C4 C5 58.4(5)
C1 O1 C5 C6 -176.5(4)
C1 O1 C5 C4 64.1(5)
O3 C4 C5 O1 174.1(3)
C3 C4 C5 O1 -62.5(5)
O3 C4 C5 C6 56.5(5)
C3 C4 C5 C6 179.8(4)
C7 O2 C6 C5 57.8(5)
O1 C5 C6 O2 -174.1(4)
C4 C5 C6 O2 -54.8(5)
C6 O2 C7 O3 -63.7(5)
C6 O2 C7 C8 175.4(4)
C4 O3 C7 O2 63.8(5)
C4 O3 C7 C8 -176.3(4)
O2 C7 C8 C13 155.0(5)
O3 C7 C8 C13 32.8(7)
O2 C7 C8 C9 -29.0(6)
O3 C7 C8 C9 -151.2(4)
C13 C8 C9 C10 -0.7(8)
C7 C8 C9 C10 -176.8(5)
C8 C9 C10 C11 0.5(8)
C9 C10 C11 C12 0.1(8)
C10 C11 C12 C13 -0.6(10)
C9 C8 C13 C12 0.2(9)
C7 C8 C13 C12 176.2(6)
C11 C12 C13 C8 0.4(11)
C3 O4 C14 C15 173.2(4)
C19 N1 C15 C16 0.0
Pd1 N1 C15 C16 177.6(3)
C19 N1 C15 C14 -172.8(4)
Pd1 N1 C15 C14 4.8(4)
O4 C14 C15 N1 -60.7(5)
O4 C14 C15 C16 126.6(3)
N1 C15 C16 C17 0.0
C14 C15 C16 C17 172.6(4)
C15 C16 C17 C18 0.0
C16 C17 C18 C19 0.0
C17 C18 C19 N1 0.0
C15 N1 C19 C18 0.0
Pd1 N1 C19 C18 -177.8(2)
C24 N2 C20 C21 0.0
Pd1 N2 C20 C21 177.8(5)
N2 C20 C21 C22 0.0
C20 C21 C22 C23 0.0
C21 C22 C23 C24 0.0
C22 C23 C24 N2 0.0
C22 C23 C24 C25 173.5(8)
C20 N2 C24 C23 0.0
Pd1 N2 C24 C23 -177.7(6)
C20 N2 C24 C25 -173.9(7)
Pd1 N2 C24 C25 8.5(7)
C23 C24 C25 O5 119.3(7)
N2 C24 C25 O5 -67.0(8)
C24 C25 O5 C2 -179.0(6)
O5' C2 O5 C25 -11.0(8)
C1 C2 O5 C25 104.4(6)
C3 C2 O5 C25 -140.5(6)
C24' N2' C20' C21' 0.0
Pd1 N2' C20' C21' -173.9(5)
N2' C20' C21' C22' 0.0
C20' C21' C22' C23' 0.0
C21' C22' C23' C24' 0.0
C22' C23' C24' N2' 0.0
C22' C23' C24' C25' 177.3(8)
C20' N2' C24' C23' 0.0
Pd1 N2' C24' C23' 173.7(6)
C20' N2' C24' C25' -177.5(7)
Pd1 N2' C24' C25' -3.8(7)
C23' C24' C25' O5' -103.1(8)
N2' C24' C25' O5' 74.3(8)
C24' C25' O5' C2 177.3(6)
O5 C2 O5' C25' 15.4(9)
C1 C2 O5' C25' -59.8(9)
C3 C2 O5' C25' 74.2(8)
C1 S1 C26 C27 -177.3(4)
